data_7022380
loop_
_publ_author_name
'Preda, Ana Maria'
'Ra\,t, Ciprian I'
'Silvestru, Cristian'
'Breunig, Hans J.'
'Lang, Heinrich'
'R\"uffer, Tobias'
'Mehring, Michael'

_publ_section_title
;
 Organoantimony(III) compounds containing (imino)aryl ligands of the type
 2-(RN=CH)C6H4 (R = 2',4',6'-Me3C6H2, 2',6'-(i)Pr2C6H3): bromides and
 chalcogenides.
;
_journal_issue 4
_journal_name_full 'Dalton transactions (Cambridge, England : 2003)'
_journal_page_first 1144
_journal_page_last 1158
_journal_paper_doi 10.1039/c2dt32494f
_journal_volume 42
_journal_year 2013
_chemical_formula_sum 'C17 H17 Br2 Cl3 N Sb'
_chemical_formula_weight 623.24
_chemical_name_systematic
;
?
;
_space_group_IT_number 14
_symmetry_cell_setting monoclinic
_symmetry_space_group_name_Hall '-P 2ybc'
_symmetry_space_group_name_H-M 'P 1 21/c 1'
_atom_sites_solution_hydrogens geom
_atom_sites_solution_primary direct
_atom_sites_solution_secondary difmap
_audit_creation_method SHELXL-97
_cell_angle_alpha 90.00
_cell_angle_beta 101.131(4)
_cell_angle_gamma 90.00
_cell_formula_units_Z 4
_cell_length_a 13.5259(4)
_cell_length_b 16.2912(6)
_cell_length_c 9.7040(4)
_cell_measurement_reflns_used 5981
_cell_measurement_temperature 110
_cell_measurement_theta_max 28.4300
_cell_measurement_theta_min 3.1186
_cell_volume 2098.08(13)
_computing_cell_refinement
;
CrysAlisPro, Oxford Diffraction Ltd.,
Version 1.171.33.64 (release 22-03-2010 CrysAlis171 .NET)
(compiled Mar 22 2010,13:57:49)
;
_computing_data_collection
;
CrysAlisPro, Oxford Diffraction Ltd.,
Version 1.171.33.64 (release 22-03-2010 CrysAlis171 .NET)
(compiled Mar 22 2010,13:57:49)
;
_computing_data_reduction
;
CrysAlisPro, Oxford Diffraction Ltd.,
Version 1.171.33.64 (release 22-03-2010 CrysAlis171 .NET)
(compiled Mar 22 2010,13:57:49)
;
_computing_structure_refinement 'SHELXL-97 (Sheldrick, 1997)'
_computing_structure_solution 'SHELXS-97 (Sheldrick, 1997)'
_diffrn_ambient_temperature 110
_diffrn_measured_fraction_theta_full 0.985
_diffrn_measured_fraction_theta_max 0.985
_diffrn_measurement_device_type 'oxford gemini s'
_diffrn_measurement_method '\w scans'
_diffrn_radiation_monochromator graphite
_diffrn_radiation_source 'fine-focus sealed tube'
_diffrn_radiation_type MoK\a
_diffrn_radiation_wavelength 0.71073
_diffrn_reflns_av_R_equivalents 0.0299
_diffrn_reflns_av_sigmaI/netI 0.0417
_diffrn_reflns_limit_h_max 15
_diffrn_reflns_limit_h_min -16
_diffrn_reflns_limit_k_max 13
_diffrn_reflns_limit_k_min -20
_diffrn_reflns_limit_l_max 11
_diffrn_reflns_limit_l_min -11
_diffrn_reflns_number 9537
_diffrn_reflns_theta_full 26.00
_diffrn_reflns_theta_max 26.00
_diffrn_reflns_theta_min 3.12
_diffrn_standards_decay_% 0
_diffrn_standards_interval_count 50
_diffrn_standards_interval_time 4
_diffrn_standards_number 1
_exptl_absorpt_coefficient_mu 5.506
_exptl_absorpt_correction_T_max 1.00000
_exptl_absorpt_correction_T_min 0.57562
_exptl_absorpt_correction_type multi-scan
_exptl_absorpt_process_details
;
CrysAlisPro, Oxford Diffraction Ltd.,
Version 1.171.33.64 (release 22-03-2010 CrysAlis171 .NET)
(compiled Mar 22 2010,13:57:49)
Empirical absorption correction using spherical harmonics,
implemented in SCALE3 ABSPACK scaling algorithm.
;
_exptl_crystal_colour yellow
_exptl_crystal_density_diffrn 1.973
_exptl_crystal_density_method 'not measured'
_exptl_crystal_description block
_exptl_crystal_F_000 1192
_exptl_crystal_size_max 0.4
_exptl_crystal_size_mid 0.26
_exptl_crystal_size_min 0.2
_refine_diff_density_max 0.631
_refine_diff_density_min -0.789
_refine_diff_density_rms 0.109
_refine_ls_extinction_method none
_refine_ls_goodness_of_fit_ref 0.977
_refine_ls_hydrogen_treatment constr
_refine_ls_matrix_type full
_refine_ls_number_parameters 217
_refine_ls_number_reflns 4053
_refine_ls_number_restraints 0
_refine_ls_restrained_S_all 0.977
_refine_ls_R_factor_all 0.0364
_refine_ls_R_factor_gt 0.0266
_refine_ls_shift/su_max 0.001
_refine_ls_shift/su_mean 0.000
_refine_ls_structure_factor_coef Fsqd
_refine_ls_weighting_details 'calc w=1/[\s^2^(Fo^2^)+(0.0336P)^2^+0.0000P] where P=(Fo^2^+2Fc^2^)/3'
_refine_ls_weighting_scheme calc
_refine_ls_wR_factor_gt 0.0611
_refine_ls_wR_factor_ref 0.0622
_reflns_number_gt 3213
_reflns_number_total 4053
_reflns_threshold_expression >2sigma(I)
_cod_data_source_file c2dt32494f.txt
_cod_data_source_block ap82
_cod_original_sg_symbol_H-M P2(1)/c
_cod_database_code 7022380

loop_
_symmetry_equiv_pos_as_xyz
'x, y, z'
'-x, y+1/2, -z+1/2'
'-x, -y, -z'
'x, -y-1/2, z-1/2'

loop_
_atom_site_label
_atom_site_type_symbol
_atom_site_fract_x
_atom_site_fract_y
_atom_site_fract_z
_atom_site_U_iso_or_equiv
_atom_site_adp_type
_atom_site_occupancy
_atom_site_symmetry_multiplicity
_atom_site_calc_flag
_atom_site_refinement_flags
C1 C 0.9280(3) 0.1667(2) 0.4795(4) 0.0158(8) Uani 1 1 d .
C2 C 0.8951(3) 0.2325(2) 0.3888(4) 0.0173(8) Uani 1 1 d .
C3 C 0.9359(3) 0.3107(2) 0.4167(4) 0.0220(9) Uani 1 1 d .
H3 H 0.9130 0.3540 0.3566 0.026 Uiso 1 1 calc R
C4 C 1.0097(3) 0.3237(3) 0.5325(4) 0.0255(10) Uani 1 1 d .
H4 H 1.0374 0.3757 0.5506 0.031 Uiso 1 1 calc R
C5 C 1.0429(3) 0.2598(3) 0.6219(4) 0.0245(10) Uani 1 1 d .
H5 H 1.0927 0.2691 0.7010 0.029 Uiso 1 1 calc R
C6 C 1.0027(3) 0.1811(2) 0.5956(4) 0.0203(9) Uani 1 1 d .
H6 H 1.0264 0.1382 0.6564 0.024 Uiso 1 1 calc R
C7 C 0.8179(3) 0.2165(2) 0.2656(4) 0.0174(8) Uani 1 1 d .
H7 H 0.7956 0.2586 0.2025 0.021 Uiso 1 1 calc R
C8 C 0.6974(3) 0.1286(2) 0.1308(4) 0.0165(8) Uani 1 1 d .
C9 C 0.6063(3) 0.1717(2) 0.1241(4) 0.0159(8) Uani 1 1 d .
C10 C 0.5272(3) 0.1519(2) 0.0165(4) 0.0191(9) Uani 1 1 d .
H10 H 0.4666 0.1800 0.0106 0.023 Uiso 1 1 calc R
C11 C 0.5337(3) 0.0924(3) -0.0829(4) 0.0220(9) Uani 1 1 d .
C12 C 0.6246(3) 0.0514(2) -0.0726(4) 0.0206(9) Uani 1 1 d .
H12 H 0.6308 0.0116 -0.1391 0.025 Uiso 1 1 calc R
C13 C 0.7059(3) 0.0676(2) 0.0325(4) 0.0178(8) Uani 1 1 d .
C14 C 0.5913(3) 0.2366(2) 0.2291(4) 0.0214(9) Uani 1 1 d .
H14A H 0.6525 0.2435 0.2969 0.032 Uiso 1 1 calc R
H14B H 0.5382 0.2201 0.2759 0.032 Uiso 1 1 calc R
H14C H 0.5736 0.2877 0.1812 0.032 Uiso 1 1 calc R
C15 C 0.4451(3) 0.0728(3) -0.1984(4) 0.0302(10) Uani 1 1 d .
H15A H 0.4635 0.0302 -0.2570 0.045 Uiso 1 1 calc R
H15B H 0.4259 0.1211 -0.2540 0.045 Uiso 1 1 calc R
H15C H 0.3895 0.0547 -0.1579 0.045 Uiso 1 1 calc R
C16 C 0.8030(3) 0.0185(2) 0.0404(4) 0.0243(9) Uani 1 1 d .
H16A H 0.8523 0.0370 0.1190 0.037 Uiso 1 1 calc R
H16B H 0.8283 0.0263 -0.0446 0.037 Uiso 1 1 calc R
H16C H 0.7894 -0.0387 0.0516 0.037 Uiso 1 1 calc R
C17 C 0.3162(3) 0.1175(2) 0.3514(4) 0.0216(9) Uani 1 1 d .
H17 H 0.2833 0.0638 0.3357 0.026 Uiso 1 1 calc R
N1 N 0.7805(2) 0.14409(19) 0.2437(3) 0.0154(7) Uani 1 1 d .
Br1 Br 0.94059(3) -0.01654(2) 0.68076(4) 0.02068(10) Uani 1 1 d .
Br2 Br 0.70239(3) 0.09263(2) 0.53612(4) 0.02058(10) Uani 1 1 d .
Sb1 Sb 0.852001(18) 0.052358(15) 0.42155(3) 0.01419(8) Uani 1 1 d .
Cl1 Cl 0.44569(8) 0.10168(7) 0.41154(11) 0.0305(3) Uani 1 1 d .
Cl2 Cl 0.29594(8) 0.17075(8) 0.19127(12) 0.0369(3) Uani 1 1 d .
Cl3 Cl 0.26295(9) 0.17109(8) 0.47702(13) 0.0407(3) Uani 1 1 d .

loop_
_atom_site_aniso_label
_atom_site_aniso_U_11
_atom_site_aniso_U_22
_atom_site_aniso_U_33
_atom_site_aniso_U_23
_atom_site_aniso_U_13
_atom_site_aniso_U_12
C1 0.0145(19) 0.018(2) 0.017(2) -0.0042(17) 0.0075(16) -0.0013(16)
C2 0.017(2) 0.021(2) 0.015(2) -0.0011(16) 0.0065(17) -0.0041(17)
C3 0.025(2) 0.020(2) 0.022(2) -0.0025(17) 0.0080(18) -0.0033(18)
C4 0.026(2) 0.025(2) 0.029(3) -0.009(2) 0.012(2) -0.0140(19)
C5 0.020(2) 0.033(3) 0.019(2) -0.0089(19) 0.0024(18) -0.0080(19)
C6 0.0160(19) 0.023(2) 0.023(2) 0.0001(18) 0.0047(17) -0.0008(17)
C7 0.018(2) 0.018(2) 0.018(2) 0.0028(16) 0.0072(17) 0.0000(17)
C8 0.0178(19) 0.019(2) 0.013(2) 0.0044(16) 0.0028(16) -0.0045(17)
C9 0.0182(19) 0.014(2) 0.016(2) 0.0050(16) 0.0052(17) -0.0039(16)
C10 0.016(2) 0.023(2) 0.018(2) 0.0082(17) 0.0038(17) 0.0023(17)
C11 0.024(2) 0.029(2) 0.012(2) 0.0074(18) -0.0003(17) -0.0097(19)
C12 0.030(2) 0.019(2) 0.013(2) -0.0022(17) 0.0054(17) -0.0055(19)
C13 0.018(2) 0.019(2) 0.019(2) 0.0021(16) 0.0075(17) -0.0031(17)
C14 0.018(2) 0.021(2) 0.026(2) 0.0007(18) 0.0046(18) 0.0014(17)
C15 0.026(2) 0.038(3) 0.022(2) 0.003(2) -0.0044(19) -0.006(2)
C16 0.022(2) 0.028(2) 0.024(2) -0.0090(19) 0.0051(18) -0.0009(19)
C17 0.016(2) 0.028(2) 0.021(2) -0.0019(18) 0.0032(17) 0.0020(18)
N1 0.0145(16) 0.0161(17) 0.0156(17) -0.0015(13) 0.0027(13) 0.0000(14)
Br1 0.0191(2) 0.0242(2) 0.0188(2) 0.00274(16) 0.00383(16) 0.00301(17)
Br2 0.0163(2) 0.0215(2) 0.0250(2) 0.00102(17) 0.00658(17) 0.00141(16)
Sb1 0.01291(12) 0.01431(14) 0.01512(14) -0.00151(11) 0.00218(10) -0.00042(11)
Cl1 0.0197(5) 0.0394(7) 0.0303(6) 0.0086(5) -0.0008(4) 0.0009(5)
Cl2 0.0283(6) 0.0496(7) 0.0334(6) 0.0200(5) 0.0071(5) 0.0124(5)
Cl3 0.0376(6) 0.0491(8) 0.0389(7) -0.0186(6) 0.0158(6) -0.0027(6)

loop_
_atom_type_symbol
_atom_type_description
_atom_type_scat_dispersion_real
_atom_type_scat_dispersion_imag
_atom_type_scat_source
C C 0.0033 0.0016 'International Tables Vol C Tables 4.2.6.8 and 6.1.1.4'
N N 0.0061 0.0033 'International Tables Vol C Tables 4.2.6.8 and 6.1.1.4'
Br Br -0.2901 2.4595 'International Tables Vol C Tables 4.2.6.8 and 6.1.1.4'
Sb Sb -0.5866 1.5461 'International Tables Vol C Tables 4.2.6.8 and 6.1.1.4'
Cl Cl 0.1484 0.1585 'International Tables Vol C Tables 4.2.6.8 and 6.1.1.4'
H H 0.0000 0.0000 'International Tables Vol C Tables 4.2.6.8 and 6.1.1.4'

loop_
_geom_angle_atom_site_label_1
_geom_angle_atom_site_label_2
_geom_angle_atom_site_label_3
_geom_angle
C6 C1 C2 118.4(4)
C6 C1 Sb1 126.7(3)
C2 C1 Sb1 114.9(3)
C3 C2 C1 120.7(4)
C3 C2 C7 121.3(4)
C1 C2 C7 118.0(3)
C4 C3 C2 120.0(4)
C4 C3 H3 120.0
C2 C3 H3 120.0
C3 C4 C5 120.0(4)
C3 C4 H4 120.0
C5 C4 H4 120.0
C4 C5 C6 120.8(4)
C4 C5 H5 119.6
C6 C5 H5 119.6
C1 C6 C5 120.2(4)
C1 C6 H6 119.9
C5 C6 H6 119.9
N1 C7 C2 120.0(4)
N1 C7 H7 120.0
C2 C7 H7 120.0
C13 C8 C9 120.6(4)
C13 C8 N1 119.4(3)
C9 C8 N1 119.9(3)
C10 C9 C8 117.5(3)
C10 C9 C14 119.2(3)
C8 C9 C14 123.3(4)
C9 C10 C11 123.1(4)
C9 C10 H10 118.4
C11 C10 H10 118.4
C10 C11 C12 117.6(4)
C10 C11 C15 121.2(4)
C12 C11 C15 121.2(4)
C13 C12 C11 122.2(4)
C13 C12 H12 118.9
C11 C12 H12 118.9
C12 C13 C8 118.9(4)
C12 C13 C16 119.6(3)
C8 C13 C16 121.5(4)
C9 C14 H14A 109.5
C9 C14 H14B 109.5
H14A C14 H14B 109.5
C9 C14 H14C 109.5
H14A C14 H14C 109.5
H14B C14 H14C 109.5
C11 C15 H15A 109.5
C11 C15 H15B 109.5
H15A C15 H15B 109.5
C11 C15 H15C 109.5
H15A C15 H15C 109.5
H15B C15 H15C 109.5
C13 C16 H16A 109.5
C13 C16 H16B 109.5
H16A C16 H16B 109.5
C13 C16 H16C 109.5
H16A C16 H16C 109.5
H16B C16 H16C 109.5
Cl2 C17 Cl1 110.1(2)
Cl2 C17 Cl3 110.6(2)
Cl1 C17 Cl3 111.0(2)
Cl2 C17 H17 108.4
Cl1 C17 H17 108.4
Cl3 C17 H17 108.4
C7 N1 C8 120.9(3)
C7 N1 Sb1 111.7(3)
C8 N1 Sb1 127.0(2)
C1 Sb1 N1 75.44(13)
C1 Sb1 Br2 92.41(9)
N1 Sb1 Br2 84.75(7)
C1 Sb1 Br1 90.71(10)
N1 Sb1 Br1 163.59(7)
Br2 Sb1 Br1 87.134(13)

loop_
_geom_bond_atom_site_label_1
_geom_bond_atom_site_label_2
_geom_bond_distance
C1 C6 1.381(5)
C1 C2 1.404(5)
C1 Sb1 2.149(4)
C2 C3 1.393(5)
C2 C7 1.451(5)
C3 C4 1.367(6)
C3 H3 0.9300
C4 C5 1.374(6)
C4 H4 0.9300
C5 C6 1.397(6)
C5 H5 0.9300
C6 H6 0.9300
C7 N1 1.285(5)
C7 H7 0.9300
C8 C13 1.398(5)
C8 C9 1.409(5)
C8 N1 1.432(5)
C9 C10 1.381(5)
C9 C14 1.509(5)
C10 C11 1.383(6)
C10 H10 0.9300
C11 C12 1.386(5)
C11 C15 1.509(5)
C12 C13 1.373(5)
C12 H12 0.9300
C13 C16 1.527(5)
C14 H14A 0.9600
C14 H14B 0.9600
C14 H14C 0.9600
C15 H15A 0.9600
C15 H15B 0.9600
C15 H15C 0.9600
C16 H16A 0.9600
C16 H16B 0.9600
C16 H16C 0.9600
C17 Cl2 1.754(4)
C17 Cl1 1.755(4)
C17 Cl3 1.763(4)
C17 H17 0.9800
N1 Sb1 2.346(3)
Br1 Sb1 2.8034(5)
Br2 Sb1 2.5749(4)

loop_
_geom_torsion_atom_site_label_1
_geom_torsion_atom_site_label_2
_geom_torsion_atom_site_label_3
_geom_torsion_atom_site_label_4
_geom_torsion
C6 C1 C2 C3 -1.1(5)
Sb1 C1 C2 C3 177.9(3)
C6 C1 C2 C7 178.8(3)
Sb1 C1 C2 C7 -2.1(4)
C1 C2 C3 C4 0.9(5)
C7 C2 C3 C4 -179.0(3)
C2 C3 C4 C5 -0.6(6)
C3 C4 C5 C6 0.6(6)
C2 C1 C6 C5 1.0(5)
Sb1 C1 C6 C5 -177.9(2)
C4 C5 C6 C1 -0.8(5)
C3 C2 C7 N1 -178.8(3)
C1 C2 C7 N1 1.2(5)
C13 C8 C9 C10 -0.7(5)
N1 C8 C9 C10 -177.3(3)
C13 C8 C9 C14 178.3(3)
N1 C8 C9 C14 1.7(5)
C8 C9 C10 C11 0.1(5)
C14 C9 C10 C11 -178.9(3)
C9 C10 C11 C12 -0.1(6)
C9 C10 C11 C15 179.9(3)
C10 C11 C12 C13 0.7(6)
C15 C11 C12 C13 -179.3(4)
C11 C12 C13 C8 -1.3(6)
C11 C12 C13 C16 178.3(3)
C9 C8 C13 C12 1.3(5)
N1 C8 C13 C12 177.9(3)
C9 C8 C13 C16 -178.3(3)
N1 C8 C13 C16 -1.7(5)
C2 C7 N1 C8 173.7(3)
C2 C7 N1 Sb1 0.2(4)
C13 C8 N1 C7 125.2(4)
C9 C8 N1 C7 -58.1(4)
C13 C8 N1 Sb1 -62.3(4)
C9 C8 N1 Sb1 114.3(3)
C6 C1 Sb1 N1 -179.4(3)
C2 C1 Sb1 N1 1.6(2)
C6 C1 Sb1 Br2 96.6(3)
C2 C1 Sb1 Br2 -82.3(2)
C6 C1 Sb1 Br1 9.5(3)
C2 C1 Sb1 Br1 -169.5(2)
C7 N1 Sb1 C1 -1.0(2)
C8 N1 Sb1 C1 -174.0(3)
C7 N1 Sb1 Br2 92.9(2)
C8 N1 Sb1 Br2 -80.2(3)
C7 N1 Sb1 Br1 32.2(4)
C8 N1 Sb1 Br1 -140.8(2)
